data_4073416
loop_
_publ_author_name
'Jaroschik, Florian'
'Nief, Fran\,cois'
'Le Goff, Xavier-Fr\'ed\'eric'
'Ricard, Louis'

_publ_section_title
;
 Synthesis and Reactivity of Organometallic Complexes of Divalent Thulium
 with Cyclopentadienyl and Phospholyl Ligands
;
_journal_issue 14
_journal_name_full Organometallics
_journal_page_first 3552
_journal_paper_doi 10.1021/om700316a
_journal_volume 26
_journal_year 2007
_chemical_formula_sum 'C24 H40 I P2 Tm'
_chemical_formula_weight 686.33
_chemical_name_systematic
; 
 ? 
;
_space_group_IT_number 15
_symmetry_cell_setting monoclinic
_symmetry_space_group_name_Hall '-C 2yc'
_symmetry_space_group_name_H-M 'C 1 2/c 1'
_atom_sites_solution_hydrogens geom
_atom_sites_solution_primary direct
_atom_sites_solution_secondary difmap
_audit_creation_method SHELXL-97
_cell_angle_alpha 90.00
_cell_angle_beta 133.686(1)
_cell_angle_gamma 90.00
_cell_formula_units_Z 8
_cell_length_a 27.944(1)
_cell_length_b 13.034(1)
_cell_length_c 20.208(1)
_cell_measurement_reflns_used 7386
_cell_measurement_temperature 150.0(1)
_cell_measurement_theta_max 27.485
_cell_measurement_theta_min 0.998
_cell_volume 5322.4(5)
_computing_structure_refinement 'SHELXL-97 (Sheldrick, 1997)'
_computing_structure_solution 'SHELXS-97 (Sheldrick, 1990)'
_diffrn_ambient_temperature 150.0(1)
_diffrn_measured_fraction_theta_full 0.995
_diffrn_measured_fraction_theta_max 0.995
_diffrn_measurement_device_type KappaCCD
_diffrn_measurement_method 'phi and omega scans'
_diffrn_radiation_monochromator graphite
_diffrn_radiation_source 'fine-focus sealed tube'
_diffrn_radiation_type MoK\a
_diffrn_radiation_wavelength 0.71069
_diffrn_reflns_av_R_equivalents 0.0471
_diffrn_reflns_av_sigmaI/netI 0.0511
_diffrn_reflns_limit_h_max 36
_diffrn_reflns_limit_h_min -36
_diffrn_reflns_limit_k_max 13
_diffrn_reflns_limit_k_min -16
_diffrn_reflns_limit_l_max 25
_diffrn_reflns_limit_l_min -26
_diffrn_reflns_number 23040
_diffrn_reflns_theta_full 27.48
_diffrn_reflns_theta_max 27.48
_diffrn_reflns_theta_min 2.78
_exptl_absorpt_coefficient_mu 4.622
_exptl_absorpt_correction_T_max 0.8367
_exptl_absorpt_correction_T_min 0.4900
_exptl_absorpt_correction_type multi-scan
_exptl_crystal_colour Yellow
_exptl_crystal_density_diffrn 1.713
_exptl_crystal_density_method 'not measured'
_exptl_crystal_description Plate
_exptl_crystal_F_000 2688
_exptl_crystal_size_max 0.18
_exptl_crystal_size_mid 0.10
_exptl_crystal_size_min 0.04
_refine_diff_density_max 2.067
_refine_diff_density_min -1.197
_refine_diff_density_rms 0.134
_refine_ls_extinction_coef 0.00002(3)
_refine_ls_extinction_expression Fc^*^=kFc[1+0.001xFc^2^\l^3^/sin(2\q)]^-1/4^
_refine_ls_extinction_method SHELXL
_refine_ls_goodness_of_fit_ref 1.019
_refine_ls_hydrogen_treatment constr
_refine_ls_matrix_type full
_refine_ls_number_parameters 268
_refine_ls_number_reflns 6066
_refine_ls_number_restraints 0
_refine_ls_restrained_S_all 1.019
_refine_ls_R_factor_all 0.0652
_refine_ls_R_factor_gt 0.0354
_refine_ls_shift/su_max 0.002
_refine_ls_shift/su_mean 0.000
_refine_ls_structure_factor_coef Fsqd
_refine_ls_weighting_details 'calc w=1/[\s^2^(Fo^2^)+(0.0437P)^2^+0.0000P] where P=(Fo^2^+2Fc^2^)/3'
_refine_ls_weighting_scheme calc
_refine_ls_wR_factor_gt 0.0810
_refine_ls_wR_factor_ref 0.0906
_reflns_number_gt 4164
_reflns_number_total 6066
_reflns_threshold_expression >2sigma(I)
_cod_data_source_file om700316a-file002.cif
_cod_data_source_block fj182
_cod_depositor_comments
;
The following automatic conversions were performed:

'_symmetry_cell_setting' value 'Monoclinic' changed to 'monoclinic'
according to /home/saulius/struct/CIF-dictionaries/cif_core.dic
dictionary named 'cif_core.dic' version 2.4.1 from 2010-06-29.

Automatic conversion script
Id: cif_fix_values 1715 2011-07-08 13:25:40Z adriana 
;
_cod_original_sg_symbol_H-M 'C 2/c    '
_cod_database_code 4073416

loop_
_symmetry_equiv_pos_as_xyz
'x, y, z'
'-x, y, -z+1/2'
'x+1/2, y+1/2, z'
'-x+1/2, y+1/2, -z+1/2'
'-x, -y, -z'
'x, -y, z-1/2'
'-x+1/2, -y+1/2, -z'
'x+1/2, -y+1/2, z-1/2'

loop_
_atom_site_label
_atom_site_type_symbol
_atom_site_fract_x
_atom_site_fract_y
_atom_site_fract_z
_atom_site_U_iso_or_equiv
_atom_site_adp_type
_atom_site_occupancy
_atom_site_symmetry_multiplicity
_atom_site_calc_flag
_atom_site_refinement_flags
Tm1 Tm 0.0000 -0.04527(2) 0.2500 0.03281(11) Uani 1 2 d S
Tm2 Tm 0.0000 0.31202(2) 0.2500 0.03034(11) Uani 1 2 d S
I1 I -0.021024(16) 0.13549(2) 0.13552(2) 0.03486(11) Uani 1 1 d .
P1 P 0.09580(9) -0.21135(11) 0.33652(12) 0.0497(4) Uani 1 1 d .
P2 P 0.14498(7) 0.29675(10) 0.37427(10) 0.0371(3) Uani 1 1 d .
C1 C 0.0895(3) -0.1382(4) 0.2568(4) 0.0388(12) Uani 1 1 d .
C2 C 0.1158(3) -0.0421(4) 0.2982(4) 0.0412(14) Uani 1 1 d .
H2 H 0.1212 0.0080 0.2696 0.049 Uiso 1 1 calc R
C3 C 0.1329(3) -0.0198(4) 0.3750(4) 0.0458(14) Uani 1 1 d .
H3 H 0.1465 0.0462 0.4024 0.055 Uiso 1 1 calc R
C4 C 0.1286(3) -0.1060(4) 0.4114(4) 0.0382(12) Uani 1 1 d .
C5 C 0.0781(3) -0.1788(4) 0.1764(4) 0.0447(14) Uani 1 1 d .
C6 C 0.0523(4) -0.2901(5) 0.1550(5) 0.075(2) Uani 1 1 d .
H6A H 0.0480 -0.3175 0.1060 0.113 Uiso 1 1 calc R
H6B H 0.0089 -0.2910 0.1354 0.113 Uiso 1 1 calc R
H6C H 0.0834 -0.3323 0.2100 0.113 Uiso 1 1 calc R
C7 C 0.1444(4) -0.1788(6) 0.2040(5) 0.073(2) Uani 1 1 d .
H7A H 0.1623 -0.1089 0.2201 0.110 Uiso 1 1 calc R
H7B H 0.1383 -0.2035 0.1528 0.110 Uiso 1 1 calc R
H7C H 0.1754 -0.2240 0.2569 0.110 Uiso 1 1 calc R
C8 C 0.0281(4) -0.1130(5) 0.0906(4) 0.0652(19) Uani 1 1 d .
H8A H 0.0463 -0.0440 0.1014 0.098 Uiso 1 1 calc R
H8B H -0.0132 -0.1085 0.0763 0.098 Uiso 1 1 calc R
H8C H 0.0193 -0.1445 0.0390 0.098 Uiso 1 1 calc R
C9 C 0.1673(3) -0.1147(4) 0.5138(4) 0.0437(13) Uani 1 1 d .
C10 C 0.2413(3) -0.1166(5) 0.5651(5) 0.0660(18) Uani 1 1 d .
H10A H 0.2682 -0.1273 0.6306 0.099 Uiso 1 1 calc R
H10B H 0.2533 -0.0511 0.5561 0.099 Uiso 1 1 calc R
H10C H 0.2492 -0.1725 0.5413 0.099 Uiso 1 1 calc R
C11 C 0.1534(4) -0.2193(5) 0.5340(5) 0.0661(18) Uani 1 1 d .
H11A H 0.1797 -0.2249 0.5997 0.099 Uiso 1 1 calc R
H11B H 0.1653 -0.2750 0.5152 0.099 Uiso 1 1 calc R
H11C H 0.1062 -0.2241 0.5000 0.099 Uiso 1 1 calc R
C12 C 0.1559(3) -0.0311(5) 0.5524(4) 0.0557(16) Uani 1 1 d .
H12A H 0.1099 -0.0335 0.5237 0.084 Uiso 1 1 calc R
H12B H 0.1646 0.0356 0.5401 0.084 Uiso 1 1 calc R
H12C H 0.1857 -0.0406 0.6186 0.084 Uiso 1 1 calc R
C25 C 0.1070(3) 0.3564(4) 0.2688(4) 0.0350(12) Uani 1 1 d .
C26 C 0.0736(3) 0.4451(4) 0.2567(4) 0.0392(13) Uani 1 1 d .
H26 H 0.0482 0.4858 0.2028 0.047 Uiso 1 1 calc R
C27 C 0.0807(3) 0.4690(4) 0.3305(4) 0.0402(13) Uani 1 1 d .
H27 H 0.0621 0.5286 0.3325 0.048 Uiso 1 1 calc R
C28 C 0.1179(3) 0.3964(4) 0.4015(4) 0.0361(12) Uani 1 1 d .
C29 C 0.1227(3) 0.3290(4) 0.2119(4) 0.0403(13) Uani 1 1 d .
C30 C 0.0653(3) 0.3472(4) 0.1096(4) 0.0493(15) Uani 1 1 d .
H30A H 0.0266 0.3086 0.0876 0.074 Uiso 1 1 calc R
H30B H 0.0779 0.3243 0.0772 0.074 Uiso 1 1 calc R
H30C H 0.0547 0.4206 0.0984 0.074 Uiso 1 1 calc R
C31 C 0.1811(3) 0.4003(4) 0.2479(4) 0.0520(15) Uani 1 1 d .
H31A H 0.1677 0.4721 0.2407 0.078 Uiso 1 1 calc R
H31B H 0.1930 0.3879 0.2129 0.078 Uiso 1 1 calc R
H31C H 0.2193 0.3859 0.3127 0.078 Uiso 1 1 calc R
C32 C 0.1463(3) 0.2178(4) 0.2278(4) 0.0507(15) Uani 1 1 d .
H32A H 0.1837 0.2060 0.2935 0.076 Uiso 1 1 calc R
H32B H 0.1604 0.2050 0.1955 0.076 Uiso 1 1 calc R
H32C H 0.1101 0.1711 0.2046 0.076 Uiso 1 1 calc R
C33 C 0.1443(3) 0.4135(4) 0.4967(4) 0.0475(14) Uani 1 1 d .
C34 C 0.1644(4) 0.3135(5) 0.5489(5) 0.086(3) Uani 1 1 d .
H34A H 0.1247 0.2751 0.5235 0.129 Uiso 1 1 calc R
H34B H 0.1907 0.3284 0.6136 0.129 Uiso 1 1 calc R
H34C H 0.1909 0.2726 0.5432 0.129 Uiso 1 1 calc R
C35 C 0.2073(3) 0.4788(5) 0.5503(4) 0.0624(18) Uani 1 1 d .
H35A H 0.2417 0.4389 0.5605 0.094 Uiso 1 1 calc R
H35B H 0.2230 0.4984 0.6094 0.094 Uiso 1 1 calc R
H35C H 0.1975 0.5407 0.5152 0.094 Uiso 1 1 calc R
C36 C 0.0946(4) 0.4692(8) 0.4927(5) 0.115(4) Uani 1 1 d .
H36A H 0.0821 0.5341 0.4598 0.173 Uiso 1 1 calc R
H36B H 0.1145 0.4830 0.5550 0.173 Uiso 1 1 calc R
H36C H 0.0552 0.4263 0.4607 0.173 Uiso 1 1 calc R

loop_
_atom_site_aniso_label
_atom_site_aniso_U_11
_atom_site_aniso_U_22
_atom_site_aniso_U_33
_atom_site_aniso_U_23
_atom_site_aniso_U_13
_atom_site_aniso_U_12
Tm1 0.0408(2) 0.03033(18) 0.0394(2) 0.000 0.03227(19) 0.000
Tm2 0.0368(2) 0.02782(18) 0.0364(2) 0.000 0.02904(18) 0.000
I1 0.0429(2) 0.03239(19) 0.0366(2) -0.00073(14) 0.03023(19) 0.00009(13)
P1 0.0662(11) 0.0379(8) 0.0556(11) 0.0048(7) 0.0461(10) 0.0038(7)
P2 0.0383(8) 0.0425(8) 0.0399(9) -0.0001(6) 0.0306(8) -0.0016(6)
C1 0.047(3) 0.042(3) 0.035(3) 0.007(2) 0.031(3) 0.011(2)
C2 0.044(3) 0.038(3) 0.075(4) -0.032(3) 0.053(3) -0.022(2)
C3 0.044(3) 0.040(3) 0.061(4) 0.006(3) 0.039(3) 0.002(2)
C4 0.043(3) 0.040(3) 0.048(3) 0.007(3) 0.037(3) 0.008(2)
C5 0.059(4) 0.043(3) 0.047(4) 0.005(3) 0.042(3) 0.014(3)
C6 0.109(6) 0.050(4) 0.067(5) -0.004(3) 0.060(5) 0.011(4)
C7 0.094(6) 0.088(5) 0.074(5) 0.006(4) 0.071(5) 0.019(4)
C8 0.098(5) 0.060(4) 0.047(4) 0.008(3) 0.054(4) 0.028(4)
C9 0.042(3) 0.055(3) 0.036(3) -0.002(3) 0.027(3) 0.002(2)
C10 0.052(4) 0.096(5) 0.055(4) 0.009(4) 0.039(4) 0.014(3)
C11 0.093(5) 0.057(4) 0.058(4) 0.008(3) 0.055(4) 0.005(4)
C12 0.043(4) 0.077(4) 0.041(4) 0.006(3) 0.026(3) 0.012(3)
C25 0.041(3) 0.039(3) 0.036(3) -0.006(2) 0.031(3) -0.011(2)
C26 0.046(3) 0.035(3) 0.050(4) 0.002(2) 0.038(3) -0.003(2)
C27 0.045(3) 0.036(3) 0.050(4) -0.012(3) 0.037(3) -0.009(2)
C28 0.041(3) 0.041(3) 0.036(3) -0.010(2) 0.031(3) -0.009(2)
C29 0.053(4) 0.044(3) 0.048(4) -0.003(3) 0.044(3) -0.006(2)
C30 0.064(4) 0.051(3) 0.051(4) -0.008(3) 0.046(4) -0.012(3)
C31 0.056(4) 0.065(4) 0.056(4) -0.008(3) 0.046(4) -0.015(3)
C32 0.062(4) 0.054(3) 0.064(4) -0.004(3) 0.055(4) -0.001(3)
C33 0.044(3) 0.065(4) 0.043(4) -0.019(3) 0.034(3) -0.015(3)
C34 0.120(7) 0.091(5) 0.049(5) -0.019(4) 0.058(5) -0.051(5)
C35 0.059(4) 0.071(4) 0.050(4) -0.019(3) 0.035(4) -0.027(3)
C36 0.060(5) 0.233(11) 0.060(5) -0.039(6) 0.044(5) 0.016(6)

loop_
_atom_type_symbol
_atom_type_description
_atom_type_scat_dispersion_real
_atom_type_scat_dispersion_imag
_atom_type_scat_source
C C 0.0033 0.0016 'International Tables Vol C Tables 4.2.6.8 and 6.1.1.4'
H H 0.0000 0.0000 'International Tables Vol C Tables 4.2.6.8 and 6.1.1.4'
I I -0.4742 1.8119 'International Tables Vol C Tables 4.2.6.8 and 6.1.1.4'
P P 0.1023 0.0942 'International Tables Vol C Tables 4.2.6.8 and 6.1.1.4'
Tm Tm -0.3139 5.2483 'International Tables Vol C Tables 4.2.6.8 and 6.1.1.4'

loop_
_geom_angle_atom_site_label_1
_geom_angle_atom_site_label_2
_geom_angle_atom_site_label_3
_geom_angle
_geom_angle_site_symmetry_1
_geom_angle_site_symmetry_3
C2 Tm1 C2 178.2(2) . 2
C2 Tm1 C1 151.32(16) . 2
C2 Tm1 C1 30.31(14) 2 2
C2 Tm1 C1 30.31(14) . .
C2 Tm1 C1 151.32(17) 2 .
C1 Tm1 C1 126.6(2) 2 .
C2 Tm1 C3 28.06(16) . .
C2 Tm1 C3 151.47(17) 2 .
C1 Tm1 C3 136.86(16) 2 .
C1 Tm1 C3 51.72(17) . .
C2 Tm1 C3 151.47(17) . 2
C2 Tm1 C3 28.06(16) 2 2
C1 Tm1 C3 51.72(17) 2 2
C1 Tm1 C3 136.86(16) . 2
C3 Tm1 C3 165.9(2) . 2
C2 Tm1 C4 133.08(15) . 2
C2 Tm1 C4 47.60(17) 2 2
C1 Tm1 C4 54.54(15) 2 2
C1 Tm1 C4 109.18(15) . 2
C3 Tm1 C4 160.52(16) . 2
C3 Tm1 C4 29.06(15) 2 2
C2 Tm1 C4 47.60(17) . .
C2 Tm1 C4 133.08(15) 2 .
C1 Tm1 C4 109.18(15) 2 .
C1 Tm1 C4 54.54(15) . .
C3 Tm1 C4 29.06(15) . .
C3 Tm1 C4 160.52(16) 2 .
C4 Tm1 C4 147.5(2) 2 .
C2 Tm1 P1 127.92(10) . 2
C2 Tm1 P1 53.75(12) 2 2
C1 Tm1 P1 36.65(11) 2 2
C1 Tm1 P1 97.62(12) . 2
C3 Tm1 P1 138.85(12) . 2
C3 Tm1 P1 55.23(12) 2 2
C4 Tm1 P1 35.75(11) 2 2
C4 Tm1 P1 113.24(11) . 2
C2 Tm1 P1 53.75(12) . .
C2 Tm1 P1 127.92(10) 2 .
C1 Tm1 P1 97.62(11) 2 .
C1 Tm1 P1 36.65(11) . .
C3 Tm1 P1 55.23(12) . .
C3 Tm1 P1 138.85(12) 2 .
C4 Tm1 P1 113.24(11) 2 .
C4 Tm1 P1 35.75(11) . .
P1 Tm1 P1 83.69(6) 2 .
C2 Tm1 I1 99.29(10) . 2
C2 Tm1 I1 79.32(13) 2 2
C1 Tm1 I1 94.10(10) 2 2
C1 Tm1 I1 128.34(12) . 2
C3 Tm1 I1 77.12(12) . 2
C3 Tm1 I1 91.96(11) 2 2
C4 Tm1 I1 120.99(10) 2 2
C4 Tm1 I1 85.18(10) . 2
P1 Tm1 I1 130.11(3) 2 2
P1 Tm1 I1 120.17(3) . 2
C2 Tm1 I1 79.32(13) . .
C2 Tm1 I1 99.29(10) 2 .
C1 Tm1 I1 128.34(12) 2 .
C1 Tm1 I1 94.10(10) . .
C3 Tm1 I1 91.96(11) . .
C3 Tm1 I1 77.12(12) 2 .
C4 Tm1 I1 85.18(10) 2 .
C4 Tm1 I1 120.99(10) . .
P1 Tm1 I1 120.17(3) 2 .
P1 Tm1 I1 130.11(3) . .
I1 Tm1 I1 79.352(14) 2 .
C27 Tm2 C27 77.1(2) . 2
C27 Tm2 C26 79.78(16) . 2
C27 Tm2 C26 30.97(16) 2 2
C27 Tm2 C26 30.97(16) . .
C27 Tm2 C26 79.78(16) 2 .
C26 Tm2 C26 97.1(2) 2 .
C27 Tm2 C28 103.61(17) . 2
C27 Tm2 C28 30.31(15) 2 2
C26 Tm2 C28 51.81(16) 2 2
C26 Tm2 C28 94.98(16) . 2
C27 Tm2 C28 30.30(15) . .
C27 Tm2 C28 103.61(18) 2 .
C26 Tm2 C28 94.98(16) 2 .
C26 Tm2 C28 51.81(16) . .
C28 Tm2 C28 132.6(2) 2 .
C27 Tm2 C25 107.63(15) . 2
C27 Tm2 C25 51.28(14) 2 2
C26 Tm2 C25 29.63(14) 2 2
C26 Tm2 C25 126.60(15) . 2
C28 Tm2 C25 54.48(14) 2 2
C28 Tm2 C25 114.54(14) . 2
C27 Tm2 C25 51.28(14) . .
C27 Tm2 C25 107.63(15) 2 .
C26 Tm2 C25 126.60(15) 2 .
C26 Tm2 C25 29.63(14) . .
C28 Tm2 C25 114.54(14) 2 .
C28 Tm2 C25 54.48(14) . .
C25 Tm2 C25 156.19(19) 2 .
C27 Tm2 P2 131.95(12) . 2
C27 Tm2 P2 55.74(12) 2 2
C26 Tm2 P2 55.51(12) 2 2
C26 Tm2 P2 130.96(12) . 2
C28 Tm2 P2 36.05(10) 2 2
C28 Tm2 P2 149.62(10) . 2
C25 Tm2 P2 35.83(11) 2 2
C25 Tm2 P2 146.99(11) . 2
C27 Tm2 P2 55.74(12) . .
C27 Tm2 P2 131.95(12) 2 .
C26 Tm2 P2 130.96(12) 2 .
C26 Tm2 P2 55.51(12) . .
C28 Tm2 P2 149.62(10) 2 .
C28 Tm2 P2 36.05(10) . .
C25 Tm2 P2 146.99(11) 2 .
C25 Tm2 P2 35.83(11) . .
P2 Tm2 P2 172.26(5) 2 .
C27 Tm2 I1 134.49(11) . .
C27 Tm2 I1 119.42(13) 2 .
C26 Tm2 I1 137.25(12) 2 .
C26 Tm2 I1 105.92(11) . .
C28 Tm2 I1 90.13(11) 2 .
C28 Tm2 I1 127.58(10) . .
C25 Tm2 I1 115.40(10) 2 .
C25 Tm2 I1 83.43(10) . .
P2 Tm2 I1 82.55(3) 2 .
P2 Tm2 I1 91.54(3) . .
C27 Tm2 I1 119.42(13) . 2
C27 Tm2 I1 134.49(11) 2 2
C26 Tm2 I1 105.92(11) 2 2
C26 Tm2 I1 137.25(12) . 2
C28 Tm2 I1 127.58(10) 2 2
C28 Tm2 I1 90.13(11) . 2
C25 Tm2 I1 83.43(10) 2 2
C25 Tm2 I1 115.40(10) . 2
P2 Tm2 I1 91.54(3) 2 2
P2 Tm2 I1 82.55(3) . 2
I1 Tm2 I1 80.691(14) . 2
Tm2 I1 Tm1 99.979(12) . .
C4 P1 C1 91.6(2) . .
C4 P1 Tm1 69.67(17) . .
C1 P1 Tm1 65.23(16) . .
C28 P2 C25 91.3(2) . .
C28 P2 Tm2 65.47(17) . .
C25 P2 Tm2 67.50(16) . .
C2 C1 C5 125.9(5) . .
C2 C1 P1 104.8(4) . .
C5 C1 P1 127.0(4) . .
C2 C1 Tm1 73.3(3) . .
C5 C1 Tm1 126.9(4) . .
P1 C1 Tm1 78.12(18) . .
C3 C2 C1 121.4(5) . .
C3 C2 Tm1 78.1(3) . .
C1 C2 Tm1 76.4(3) . .
C3 C2 H2 119.3 . .
C1 C2 H2 119.3 . .
Tm1 C2 H2 116.9 . .
C2 C3 C4 110.8(5) . .
C2 C3 Tm1 73.9(3) . .
C4 C3 Tm1 80.3(3) . .
C2 C3 H3 124.6 . .
C4 C3 H3 124.6 . .
Tm1 C3 H3 113.2 . .
C3 C4 C9 122.2(5) . .
C3 C4 P1 111.0(4) . .
C9 C4 P1 124.2(4) . .
C3 C4 Tm1 70.7(3) . .
C9 C4 Tm1 136.4(3) . .
P1 C4 Tm1 74.59(19) . .
C1 C5 C7 107.8(5) . .
C1 C5 C8 111.8(4) . .
C7 C5 C8 110.0(5) . .
C1 C5 C6 109.8(5) . .
C7 C5 C6 108.5(5) . .
C8 C5 C6 108.9(5) . .
C5 C6 H6A 109.5 . .
C5 C6 H6B 109.5 . .
H6A C6 H6B 109.5 . .
C5 C6 H6C 109.5 . .
H6A C6 H6C 109.5 . .
H6B C6 H6C 109.5 . .
C5 C7 H7A 109.5 . .
C5 C7 H7B 109.5 . .
H7A C7 H7B 109.5 . .
C5 C7 H7C 109.5 . .
H7A C7 H7C 109.5 . .
H7B C7 H7C 109.5 . .
C5 C8 H8A 109.5 . .
C5 C8 H8B 109.5 . .
H8A C8 H8B 109.5 . .
C5 C8 H8C 109.5 . .
H8A C8 H8C 109.5 . .
H8B C8 H8C 109.5 . .
C12 C9 C4 116.2(5) . .
C12 C9 C10 109.2(5) . .
C4 C9 C10 106.0(4) . .
C12 C9 C11 108.7(5) . .
C4 C9 C11 110.4(5) . .
C10 C9 C11 105.8(5) . .
C9 C10 H10A 109.5 . .
C9 C10 H10B 109.5 . .
H10A C10 H10B 109.5 . .
C9 C10 H10C 109.5 . .
H10A C10 H10C 109.5 . .
H10B C10 H10C 109.5 . .
C9 C11 H11A 109.5 . .
C9 C11 H11B 109.5 . .
H11A C11 H11B 109.5 . .
C9 C11 H11C 109.5 . .
H11A C11 H11C 109.5 . .
H11B C11 H11C 109.5 . .
C9 C12 H12A 109.5 . .
C9 C12 H12B 109.5 . .
H12A C12 H12B 109.5 . .
C9 C12 H12C 109.5 . .
H12A C12 H12C 109.5 . .
H12B C12 H12C 109.5 . .
C26 C25 C29 124.4(4) . .
C26 C25 P2 110.2(4) . .
C29 C25 P2 123.8(4) . .
C26 C25 Tm2 68.0(3) . .
C29 C25 Tm2 133.1(3) . .
P2 C25 Tm2 76.67(16) . .
C25 C26 C27 114.4(5) . .
C25 C26 Tm2 82.3(3) . .
C27 C26 Tm2 74.3(3) . .
C25 C26 H26 122.8 . .
C27 C26 H26 122.8 . .
Tm2 C26 H26 111.9 . .
C26 C27 C28 113.5(4) . .
C26 C27 Tm2 74.7(3) . .
C28 C27 Tm2 79.7(3) . .
C26 C27 H27 123.3 . .
C28 C27 H27 123.3 . .
Tm2 C27 H27 113.9 . .
C27 C28 C33 124.1(5) . .
C27 C28 P2 110.5(4) . .
C33 C28 P2 124.0(4) . .
C27 C28 Tm2 70.0(3) . .
C33 C28 Tm2 129.0(3) . .
P2 C28 Tm2 78.47(17) . .
C30 C29 C25 113.8(5) . .
C30 C29 C32 109.2(5) . .
C25 C29 C32 111.6(4) . .
C30 C29 C31 108.8(4) . .
C25 C29 C31 105.2(4) . .
C32 C29 C31 107.8(5) . .
C29 C30 H30A 109.5 . .
C29 C30 H30B 109.5 . .
H30A C30 H30B 109.5 . .
C29 C30 H30C 109.5 . .
H30A C30 H30C 109.5 . .
H30B C30 H30C 109.5 . .
C29 C31 H31A 109.5 . .
C29 C31 H31B 109.5 . .
H31A C31 H31B 109.5 . .
C29 C31 H31C 109.5 . .
H31A C31 H31C 109.5 . .
H31B C31 H31C 109.5 . .
C29 C32 H32A 109.5 . .
C29 C32 H32B 109.5 . .
H32A C32 H32B 109.5 . .
C29 C32 H32C 109.5 . .
H32A C32 H32C 109.5 . .
H32B C32 H32C 109.5 . .
C34 C33 C36 109.4(6) . .
C34 C33 C28 112.0(5) . .
C36 C33 C28 111.9(5) . .
C34 C33 C35 106.9(5) . .
C36 C33 C35 109.5(6) . .
C28 C33 C35 106.9(4) . .
C33 C34 H34A 109.5 . .
C33 C34 H34B 109.5 . .
H34A C34 H34B 109.5 . .
C33 C34 H34C 109.5 . .
H34A C34 H34C 109.5 . .
H34B C34 H34C 109.5 . .
C33 C35 H35A 109.5 . .
C33 C35 H35B 109.5 . .
H35A C35 H35B 109.5 . .
C33 C35 H35C 109.5 . .
H35A C35 H35C 109.5 . .
H35B C35 H35C 109.5 . .
C33 C36 H36A 109.5 . .
C33 C36 H36B 109.5 . .
H36A C36 H36B 109.5 . .
C33 C36 H36C 109.5 . .
H36A C36 H36C 109.5 . .
H36B C36 H36C 109.5 . .

loop_
_geom_bond_atom_site_label_1
_geom_bond_atom_site_label_2
_geom_bond_distance
_geom_bond_site_symmetry_2
Tm1 C2 2.658(4) .
Tm1 C2 2.658(4) 2
Tm1 C1 2.696(5) 2
Tm1 C1 2.696(5) .
Tm1 C3 2.706(5) .
Tm1 C3 2.706(5) 2
Tm1 C4 2.826(5) 2
Tm1 C4 2.826(5) .
Tm1 P1 2.9058(16) 2
Tm1 P1 2.9058(16) .
Tm1 I1 3.0612(4) 2
Tm1 I1 3.0612(4) .
Tm2 C27 2.617(5) .
Tm2 C27 2.617(5) 2
Tm2 C26 2.622(5) 2
Tm2 C26 2.622(5) .
Tm2 C28 2.739(5) 2
Tm2 C28 2.739(5) .
Tm2 C25 2.801(5) 2
Tm2 C25 2.801(5) .
Tm2 P2 2.9504(14) 2
Tm2 P2 2.9504(14) .
Tm2 I1 3.0189(4) .
Tm2 I1 3.0189(4) 2
P1 C4 1.761(6) .
P1 C1 1.773(5) .
P2 C28 1.772(5) .
P2 C25 1.775(5) .
C1 C2 1.400(7) .
C1 C5 1.518(7) .
C2 C3 1.301(7) .
C2 H2 0.9500 .
C3 C4 1.393(7) .
C3 H3 0.9500 .
C4 C9 1.540(8) .
C5 C7 1.522(8) .
C5 C8 1.533(8) .
C5 C6 1.543(8) .
C6 H6A 0.9800 .
C6 H6B 0.9800 .
C6 H6C 0.9800 .
C7 H7A 0.9800 .
C7 H7B 0.9800 .
C7 H7C 0.9800 .
C8 H8A 0.9800 .
C8 H8B 0.9800 .
C8 H8C 0.9800 .
C9 C12 1.498(7) .
C9 C10 1.545(8) .
C9 C11 1.548(8) .
C10 H10A 0.9800 .
C10 H10B 0.9800 .
C10 H10C 0.9800 .
C11 H11A 0.9800 .
C11 H11B 0.9800 .
C11 H11C 0.9800 .
C12 H12A 0.9800 .
C12 H12B 0.9800 .
C12 H12C 0.9800 .
C25 C26 1.398(7) .
C25 C29 1.529(7) .
C26 C27 1.399(7) .
C26 H26 0.9500 .
C27 C28 1.405(7) .
C27 H27 0.9500 .
C28 C33 1.527(7) .
C29 C30 1.523(8) .
C29 C32 1.533(7) .
C29 C31 1.553(7) .
C30 H30A 0.9800 .
C30 H30B 0.9800 .
C30 H30C 0.9800 .
C31 H31A 0.9800 .
C31 H31B 0.9800 .
C31 H31C 0.9800 .
C32 H32A 0.9800 .
C32 H32B 0.9800 .
C32 H32C 0.9800 .
C33 C34 1.519(9) .
C33 C36 1.518(8) .
C33 C35 1.537(7) .
C34 H34A 0.9800 .
C34 H34B 0.9800 .
C34 H34C 0.9800 .
C35 H35A 0.9800 .
C35 H35B 0.9800 .
C35 H35C 0.9800 .
C36 H36A 0.9800 .
C36 H36B 0.9800 .
C36 H36C 0.9800 .
